data_7720840
loop_
_publ_author_name
'VandeVen, Warren'
'Mahato, Samyadeb'
'LeComte, Avery'
'MacNeil, Gregory A.'
'Zhou, Wen'
'Thomas, Fabrice'
'Walsby, Charles J.'
'Delgado-Jaime, Mario U'
'Storr, Tim'

_publ_section_title
;
 Electronic effects of <i>para</i>-phenolate substitution in an extended
 series of neutral and oxidized chromium salen nitrides.
;
_journal_issue 17
_journal_name_full 'Dalton transactions (Cambridge, England : 2003)'
_journal_page_first 6863
_journal_page_last 6875
_journal_paper_doi 10.1039/d5dt02506k
_journal_volume 55
_journal_year 2026
_chemical_formula_moiety '0.121(C28 H36 Cr N3 O2)'
_chemical_formula_sum 'C3.39 H4.36 Cr0.12 N0.36 O0.24'
_chemical_formula_weight 60.44
_space_group_crystal_system monoclinic
_space_group_IT_number 14
_space_group_name_Hall '-P 2yn'
_space_group_name_H-M_alt 'P 1 21/n 1'
_atom_sites_solution_hydrogens geom
_audit_creation_date 2023-03-29
_audit_creation_method
;
Olex2 1.5
(compiled 2023.03.06 svn.rbb2c1857 for OlexSys, GUI svn.r6748)
;
_audit_update_record
;
2025-10-16 deposited with the CCDC.	2026-03-24 downloaded from the CCDC.
;
_cell_angle_alpha 90
_cell_angle_beta 99.9150(10)
_cell_angle_gamma 90
_cell_formula_units_Z 33
_cell_length_a 13.1430(2)
_cell_length_b 12.8048(2)
_cell_length_c 15.4554(3)
_cell_measurement_reflns_used 9587
_cell_measurement_temperature 296.15
_cell_measurement_theta_max 64.010
_cell_measurement_theta_min 4.512
_cell_volume 2562.19(8)
_computing_cell_refinement 'SAINT V8.40B (?, 2016)'
_computing_data_reduction 'SAINT V8.40B (?, 2016)'
_computing_molecular_graphics 'Olex2 1.5 (Dolomanov et al., 2009)'
_computing_publication_material 'Olex2 1.5 (Dolomanov et al., 2009)'
_computing_structure_refinement 'XL  (Sheldrick, 2008)'
_diffrn_ambient_temperature 296.15
_diffrn_measured_fraction_theta_full 0.975
_diffrn_measured_fraction_theta_max 0.975
_diffrn_measurement_device_type 'Bruker PHOTON II 14 CPAD'
_diffrn_radiation_type CuK\a
_diffrn_radiation_wavelength 1.54178
_diffrn_reflns_av_R_equivalents 0.0462
_diffrn_reflns_av_unetI/netI 0.0243
_diffrn_reflns_Laue_measured_fraction_full 0.975
_diffrn_reflns_Laue_measured_fraction_max 0.975
_diffrn_reflns_limit_h_max 15
_diffrn_reflns_limit_h_min -15
_diffrn_reflns_limit_k_max 13
_diffrn_reflns_limit_k_min -14
_diffrn_reflns_limit_l_max 18
_diffrn_reflns_limit_l_min -18
_diffrn_reflns_number 86125
_diffrn_reflns_point_group_measured_fraction_full 0.975
_diffrn_reflns_point_group_measured_fraction_max 0.975
_diffrn_reflns_theta_full 64.622
_diffrn_reflns_theta_max 64.622
_diffrn_reflns_theta_min 4.512
_diffrn_source_current 0.65
_diffrn_source_power 0.02925
_diffrn_source_voltage 45.0
_exptl_absorpt_coefficient_mu 3.898
_exptl_absorpt_correction_T_max 0.7525
_exptl_absorpt_correction_T_min 0.5858
_exptl_absorpt_correction_type multi-scan
_exptl_absorpt_process_details
;
SADABS-2016/2 (Bruker,2016/2) was used for absorption correction.
wR2(int) was 0.1241 before and 0.0647 after correction.
The Ratio of minimum to maximum transmission is 0.7785.
The \l/2 correction factor is Not present.
;
_exptl_crystal_colour 'clear reddish orange'
_exptl_crystal_colour_lustre clear
_exptl_crystal_colour_modifier reddish
_exptl_crystal_colour_primary orange
_exptl_crystal_density_diffrn 1.293
_exptl_crystal_description plate
_exptl_crystal_F_000 1060
_refine_diff_density_max 0.231
_refine_diff_density_min -0.318
_refine_diff_density_rms 0.040
_refine_ls_extinction_method none
_refine_ls_goodness_of_fit_ref 1.046
_refine_ls_hydrogen_treatment constr
_refine_ls_matrix_type full
_refine_ls_number_parameters 313
_refine_ls_number_reflns 4220
_refine_ls_number_restraints 0
_refine_ls_restrained_S_all 1.046
_refine_ls_R_factor_all 0.0337
_refine_ls_R_factor_gt 0.0318
_refine_ls_shift/su_max 0.001
_refine_ls_shift/su_mean 0.000
_refine_ls_structure_factor_coef Fsqd
_refine_ls_weighting_details 'w=1/[\s^2^(Fo^2^)+(0.0572P)^2^+0.6614P] where P=(Fo^2^+2Fc^2^)/3'
_refine_ls_weighting_scheme calc
_refine_ls_wR_factor_gt 0.0908
_refine_ls_wR_factor_ref 0.0924
_reflns_Friedel_coverage 0.000
_reflns_number_gt 3986
_reflns_number_total 4220
_reflns_threshold_expression 'I > 2\s(I)'
_cod_data_source_file d5dt02506k2.cif
_cod_data_source_block cu_wvcrsalh2_0m_a
_cod_depositor_comments 'Adding full bibliography for 7720837--7720840.cif.'
_cod_database_code 7720840
_shelx_shelxl_version_number 2019/1
_shelx_space_group_comment
;
The symmetry employed for this shelxl refinement is uniquely defined
by the following loop, which should always be used as a source of
symmetry information in preference to the above space-group names.
They are only intended as comments.
;
_olex2_refinement_description
;
1. Fixed Uiso
 At 1.2 times of:
  All C(H) groups, All C(H,H) groups
 At 1.5 times of:
  All C(H,H,H) groups
2.a Ternary CH refined with riding coordinates:
 C00F(H00F), C00I(H00I)
2.b Secondary CH2 refined with riding coordinates:
 C00N(H00B,H00C), C00P(H00D,H00E), C00S(H00P,H00R), C00U(H00V,H00W)
2.c Aromatic/amide H refined with riding coordinates:
 C009(H009), C00A(H00A), C00G(H00G), C00H(H00H), C00L(H00L), C00M(H00M),
 C00O(H00O), C00Q(H00Q)
2.d Idealised Me refined as rotating group:
 C00R(H00J,H00K,H00N), C00T(H00S,H00T,H00U), C00V(H00X,H00Y,H), C00W(H00Z,HA,
 HB), C00X(H00,HC,HD), C00Y(H1,HE,HF)
;
_olex2_exptl_crystal_mounting_method 'Mounted in Parabar oil'
_olex2_submission_special_instructions 'No special instructions were received'

loop_
_space_group_symop_operation_xyz
'x, y, z'
'-x+1/2, y+1/2, -z+1/2'
'-x, -y, -z'
'x-1/2, -y-1/2, z-1/2'

loop_
_atom_site_label
_atom_site_type_symbol
_atom_site_fract_x
_atom_site_fract_y
_atom_site_fract_z
_atom_site_U_iso_or_equiv
_atom_site_adp_type
_atom_site_occupancy
_atom_site_site_symmetry_order
_atom_site_calc_flag
_atom_site_refinement_flags_posn
_atom_site_refinement_flags_adp
_atom_site_refinement_flags_occupancy
_atom_site_disorder_assembly
_atom_site_disorder_group
Cr01 Cr 0.53887(2) 0.72131(2) 0.43145(2) 0.03663(11) Uani 1 1 d . . . . .
O002 O 0.61749(9) 0.60084(9) 0.41059(8) 0.0454(3) Uani 1 1 d . . . . .
O003 O 0.65560(9) 0.76728(10) 0.51209(9) 0.0478(3) Uani 1 1 d . . . . .
N004 N 0.45043(10) 0.81066(11) 0.49537(9) 0.0407(3) Uani 1 1 d . . . . .
N005 N 0.41227(10) 0.62852(11) 0.42343(9) 0.0391(3) Uani 1 1 d . . . . .
N006 N 0.52509(13) 0.78332(13) 0.34414(11) 0.0546(4) Uani 1 1 d . . . . .
C007 C 0.58650(13) 0.51567(13) 0.36614(10) 0.0380(4) Uani 1 1 d . . . . .
C008 C 0.48646(13) 0.47481(13) 0.36667(10) 0.0395(4) Uani 1 1 d . . . . .
C009 C 0.40872(13) 0.53133(14) 0.40212(11) 0.0415(4) Uani 1 1 d . . . . .
H009 H 0.350353 0.494218 0.410454 0.050 Uiso 1 1 calc R U . . .
C00A C 0.45858(15) 0.37658(14) 0.32889(12) 0.0486(4) Uani 1 1 d . . . . .
H00A H 0.394452 0.347855 0.332508 0.058 Uiso 1 1 calc R U . . .
C00B C 0.67027(13) 0.84301(13) 0.57054(11) 0.0404(4) Uani 1 1 d . . . . .
C00C C 0.58611(14) 0.89814(14) 0.59538(11) 0.0433(4) Uani 1 1 d . . . . .
C00D C 0.77290(14) 0.86813(14) 0.61152(11) 0.0434(4) Uani 1 1 d . . . . .
C00E C 0.65513(14) 0.46206(13) 0.31913(11) 0.0433(4) Uani 1 1 d . . . . .
C00F C 0.34068(13) 0.79381(14) 0.45755(12) 0.0436(4) Uani 1 1 d . . . . .
H00F H 0.331919 0.815373 0.395869 0.052 Uiso 1 1 calc R U . . .
C00G C 0.48070(14) 0.87667(14) 0.55665(12) 0.0451(4) Uani 1 1 d . . . . .
H00G H 0.429783 0.914201 0.578094 0.054 Uiso 1 1 calc R U . . .
C00H C 0.78466(15) 0.94454(15) 0.67595(12) 0.0519(5) Uani 1 1 d . . . . .
H00H H 0.851106 0.961074 0.703986 0.062 Uiso 1 1 calc R U . . .
C00I C 0.32353(13) 0.67654(15) 0.45766(12) 0.0447(4) Uani 1 1 d . . . . .
H00I H 0.326217 0.653674 0.518527 0.054 Uiso 1 1 calc R U . . .
C00J C 0.86564(14) 0.81269(16) 0.58425(12) 0.0483(4) Uani 1 1 d . . . . .
C00K C 0.75928(15) 0.50972(15) 0.30865(13) 0.0512(5) Uani 1 1 d . . . . .
C00L C 0.60419(16) 0.97537(15) 0.66081(12) 0.0516(5) Uani 1 1 d . . . . .
H00L H 0.548894 1.011404 0.676865 0.062 Uiso 1 1 calc R U . . .
C00M C 0.70224(17) 0.99761(16) 0.70073(12) 0.0565(5) Uani 1 1 d . . . . .
H00M H 0.714012 1.048212 0.744478 0.068 Uiso 1 1 calc R U . . .
C00N C 0.26042(14) 0.85275(16) 0.49802(14) 0.0531(5) Uani 1 1 d . . . . .
H00B H 0.273262 0.927266 0.496484 0.064 Uiso 1 1 calc R U . . .
H00C H 0.263769 0.831862 0.558769 0.064 Uiso 1 1 calc R U . . .
C00O C 0.62154(17) 0.36747(15) 0.28117(13) 0.0543(5) Uani 1 1 d . . . . .
H00O H 0.665140 0.331398 0.250219 0.065 Uiso 1 1 calc R U . . .
C00P C 0.21745(14) 0.65029(17) 0.40605(15) 0.0584(5) Uani 1 1 d . . . . .
H00D H 0.204666 0.576024 0.410408 0.070 Uiso 1 1 calc R U . . .
H00E H 0.215243 0.667211 0.344584 0.070 Uiso 1 1 calc R U . . .
C00Q C 0.52632(17) 0.32351(15) 0.28679(14) 0.0577(5) Uani 1 1 d . . . . .
H00Q H 0.508613 0.258367 0.262109 0.069 Uiso 1 1 calc R U . . .
C00R C 0.86370(15) 0.8279(2) 0.48520(13) 0.0601(5) Uani 1 1 d . . . . .
H00J H 0.799823 0.801601 0.453059 0.090 Uiso 1 1 calc R U . . .
H00K H 0.920389 0.790776 0.467904 0.090 Uiso 1 1 calc R U . . .
H00N H 0.869670 0.900940 0.472846 0.090 Uiso 1 1 calc R U . . .
C00S C 0.15390(15) 0.82739(18) 0.44520(16) 0.0632(6) Uani 1 1 d . . . . .
H00P H 0.101311 0.861933 0.471833 0.076 Uiso 1 1 calc R U . . .
H00R H 0.149425 0.854102 0.385930 0.076 Uiso 1 1 calc R U . . .
C00T C 0.82778(17) 0.5288(2) 0.39747(17) 0.0723(6) Uani 1 1 d . . . . .
H00S H 0.793116 0.574849 0.431845 0.108 Uiso 1 1 calc R U . . .
H00T H 0.891649 0.559891 0.388634 0.108 Uiso 1 1 calc R U . . .
H00U H 0.841677 0.463509 0.427791 0.108 Uiso 1 1 calc R U . . .
C00U C 0.13362(16) 0.71165(18) 0.44155(19) 0.0677(6) Uani 1 1 d . . . . .
H00V H 0.067493 0.698603 0.404415 0.081 Uiso 1 1 calc R U . . .
H00W H 0.129384 0.686781 0.500108 0.081 Uiso 1 1 calc R U . . .
C00V C 0.96878(16) 0.8562(2) 0.63263(16) 0.0696(6) Uani 1 1 d . . . . .
H00X H 0.973682 0.928991 0.619201 0.104 Uiso 1 1 calc R U . . .
H00Y H 1.024772 0.819027 0.614159 0.104 Uiso 1 1 calc R U . . .
H H 0.972362 0.847636 0.694798 0.104 Uiso 1 1 calc R U . . .
C00W C 0.86316(18) 0.69631(18) 0.60716(17) 0.0665(6) Uani 1 1 d . . . . .
H00Z H 0.867282 0.688473 0.669441 0.100 Uiso 1 1 calc R U . . .
HA H 0.920727 0.661600 0.589015 0.100 Uiso 1 1 calc R U . . .
HB H 0.799933 0.665986 0.577369 0.100 Uiso 1 1 calc R U . . .
C00X C 0.7402(2) 0.6138(2) 0.26030(19) 0.0772(7) Uani 1 1 d . . . . .
H00 H 0.698841 0.602391 0.203568 0.116 Uiso 1 1 calc R U . . .
HC H 0.805110 0.644110 0.253325 0.116 Uiso 1 1 calc R U . . .
HD H 0.704656 0.660361 0.293627 0.116 Uiso 1 1 calc R U . . .
C00Y C 0.8198(2) 0.4394(2) 0.2557(2) 0.0933(9) Uani 1 1 d . . . . .
H1 H 0.829765 0.372158 0.283388 0.140 Uiso 1 1 calc R U . . .
HE H 0.885709 0.470385 0.253247 0.140 Uiso 1 1 calc R U . . .
HF H 0.781812 0.431359 0.197188 0.140 Uiso 1 1 calc R U . . .

loop_
_atom_site_aniso_label
_atom_site_aniso_U_11
_atom_site_aniso_U_22
_atom_site_aniso_U_33
_atom_site_aniso_U_23
_atom_site_aniso_U_13
_atom_site_aniso_U_12
Cr01 0.03302(17) 0.04047(19) 0.03837(18) -0.00431(10) 0.01167(12) -0.00116(10)
O002 0.0373(6) 0.0448(7) 0.0555(7) -0.0131(5) 0.0123(5) -0.0018(5)
O003 0.0356(6) 0.0522(7) 0.0563(8) -0.0187(6) 0.0100(5) -0.0022(5)
N004 0.0361(7) 0.0436(8) 0.0440(8) -0.0009(6) 0.0114(6) 0.0014(6)
N005 0.0343(7) 0.0455(8) 0.0379(7) -0.0001(6) 0.0073(6) 0.0005(6)
N006 0.0563(10) 0.0604(10) 0.0517(9) 0.0061(7) 0.0226(8) 0.0032(7)
C007 0.0436(9) 0.0355(9) 0.0348(8) 0.0018(6) 0.0068(7) 0.0020(7)
C008 0.0434(9) 0.0388(9) 0.0353(8) 0.0040(7) 0.0040(7) 0.0003(7)
C009 0.0380(9) 0.0462(10) 0.0395(9) 0.0040(7) 0.0044(7) -0.0040(7)
C00A 0.0515(10) 0.0397(9) 0.0523(11) 0.0024(8) 0.0025(8) -0.0044(8)
C00B 0.0435(9) 0.0396(9) 0.0392(9) -0.0030(7) 0.0104(7) -0.0035(7)
C00C 0.0483(10) 0.0404(9) 0.0435(9) -0.0038(7) 0.0141(8) -0.0012(7)
C00D 0.0461(10) 0.0453(9) 0.0383(9) 0.0016(7) 0.0059(7) -0.0066(7)
C00E 0.0523(10) 0.0371(9) 0.0421(9) 0.0010(7) 0.0132(8) 0.0058(7)
C00F 0.0348(9) 0.0519(10) 0.0455(10) 0.0027(8) 0.0104(7) 0.0030(7)
C00G 0.0457(10) 0.0443(10) 0.0484(10) -0.0041(8) 0.0174(8) 0.0033(8)
C00H 0.0573(11) 0.0551(11) 0.0409(10) -0.0030(8) 0.0017(8) -0.0101(9)
C00I 0.0375(9) 0.0525(10) 0.0464(10) 0.0003(8) 0.0139(7) 0.0012(8)
C00J 0.0375(9) 0.0587(11) 0.0473(10) -0.0011(8) 0.0033(8) -0.0040(8)
C00K 0.0522(11) 0.0469(10) 0.0600(11) -0.0022(8) 0.0250(9) 0.0046(8)
C00L 0.0631(12) 0.0464(10) 0.0480(10) -0.0073(8) 0.0170(9) 0.0018(9)
C00M 0.0745(14) 0.0508(11) 0.0435(10) -0.0120(8) 0.0084(9) -0.0082(10)
C00N 0.0446(10) 0.0568(11) 0.0613(12) 0.0017(9) 0.0188(9) 0.0096(8)
C00O 0.0662(12) 0.0438(10) 0.0552(11) -0.0072(8) 0.0166(9) 0.0070(9)
C00P 0.0372(10) 0.0672(13) 0.0717(13) -0.0053(10) 0.0120(9) -0.0043(9)
C00Q 0.0723(13) 0.0382(10) 0.0614(12) -0.0089(9) 0.0077(10) -0.0027(9)
C00R 0.0431(10) 0.0843(15) 0.0546(12) -0.0018(10) 0.0136(9) -0.0036(10)
C00S 0.0383(10) 0.0708(14) 0.0837(15) 0.0098(12) 0.0195(10) 0.0089(9)
C00T 0.0497(12) 0.0828(16) 0.0851(16) -0.0002(13) 0.0137(11) 0.0006(11)
C00U 0.0384(11) 0.0753(15) 0.0924(17) 0.0031(12) 0.0196(11) 0.0004(9)
C00V 0.0445(11) 0.0895(17) 0.0708(14) -0.0073(12) -0.0018(10) -0.0087(11)
C00W 0.0583(13) 0.0611(13) 0.0785(15) 0.0042(11) 0.0076(11) 0.0067(10)
C00X 0.0716(15) 0.0724(15) 0.0950(18) 0.0291(13) 0.0353(13) -0.0010(12)
C00Y 0.0800(17) 0.0853(18) 0.130(2) -0.0381(17) 0.0615(17) -0.0052(14)

loop_
_atom_type_symbol
_atom_type_description
_atom_type_scat_dispersion_real
_atom_type_scat_dispersion_imag
_atom_type_scat_source
C C 0.0181 0.0091 'International Tables Vol C Tables 4.2.6.8 and 6.1.1.4'
H H 0.0000 0.0000 'International Tables Vol C Tables 4.2.6.8 and 6.1.1.4'
Cr Cr -0.1635 2.4439 'International Tables Vol C Tables 4.2.6.8 and 6.1.1.4'
N N 0.0311 0.0180 'International Tables Vol C Tables 4.2.6.8 and 6.1.1.4'
O O 0.0492 0.0322 'International Tables Vol C Tables 4.2.6.8 and 6.1.1.4'

loop_
_geom_angle_atom_site_label_1
_geom_angle_atom_site_label_2
_geom_angle_atom_site_label_3
_geom_angle
_geom_angle_site_symmetry_1
_geom_angle_site_symmetry_3
_geom_angle_publ_flag
O002 Cr01 N004 156.47(6) . . ?
O002 Cr01 N005 88.77(5) . . ?
O003 Cr01 O002 87.81(5) . . ?
O003 Cr01 N004 88.34(5) . . ?
O003 Cr01 N005 141.57(6) . . ?
N004 Cr01 N005 79.96(6) . . ?
N006 Cr01 O002 104.58(7) . . ?
N006 Cr01 O003 111.93(8) . . ?
N006 Cr01 N004 98.38(7) . . ?
N006 Cr01 N005 105.97(8) . . ?
C007 O002 Cr01 128.93(10) . . ?
C00B O003 Cr01 133.32(11) . . ?
C00F N004 Cr01 109.32(11) . . ?
C00G N004 Cr01 127.41(12) . . ?
C00G N004 C00F 123.19(14) . . ?
C009 N005 Cr01 125.10(12) . . ?
C009 N005 C00I 119.54(14) . . ?
C00I N005 Cr01 114.77(11) . . ?
O002 C007 C008 120.49(15) . . ?
O002 C007 C00E 119.90(15) . . ?
C008 C007 C00E 119.59(15) . . ?
C007 C008 C009 122.57(15) . . ?
C00A C008 C007 120.20(16) . . ?
C00A C008 C009 117.19(16) . . ?
N005 C009 C008 126.07(16) . . ?
N005 C009 H009 117.0 . . ?
C008 C009 H009 117.0 . . ?
C008 C00A H00A 120.1 . . ?
C00Q C00A C008 119.72(18) . . ?
C00Q C00A H00A 120.1 . . ?
O003 C00B C00C 121.53(15) . . ?
O003 C00B C00D 119.14(15) . . ?
C00C C00B C00D 119.31(15) . . ?
C00B C00C C00G 122.14(16) . . ?
C00L C00C C00B 120.10(17) . . ?
C00L C00C C00G 117.75(16) . . ?
C00B C00D C00J 120.70(15) . . ?
C00H C00D C00B 117.31(17) . . ?
C00H C00D C00J 121.98(16) . . ?
C007 C00E C00K 121.08(15) . . ?
C00O C00E C007 116.94(17) . . ?
C00O C00E C00K 121.94(16) . . ?
N004 C00F H00F 106.7 . . ?
N004 C00F C00I 106.22(14) . . ?
N004 C00F C00N 117.74(16) . . ?
C00I C00F H00F 106.7 . . ?
C00N C00F H00F 106.7 . . ?
C00N C00F C00I 112.19(15) . . ?
N004 C00G C00C 126.04(16) . . ?
N004 C00G H00G 117.0 . . ?
C00C C00G H00G 117.0 . . ?
C00D C00H H00H 118.4 . . ?
C00D C00H C00M 123.26(18) . . ?
C00M C00H H00H 118.4 . . ?
N005 C00I C00F 106.36(13) . . ?
N005 C00I H00I 108.4 . . ?
N005 C00I C00P 115.13(15) . . ?
C00F C00I H00I 108.4 . . ?
C00F C00I C00P 109.94(16) . . ?
C00P C00I H00I 108.4 . . ?
C00D C00J C00R 109.72(15) . . ?
C00D C00J C00V 112.07(17) . . ?
C00D C00J C00W 109.73(16) . . ?
C00V C00J C00R 107.49(17) . . ?
C00W C00J C00R 110.83(19) . . ?
C00W C00J C00V 106.97(18) . . ?
C00T C00K C00E 111.59(16) . . ?
C00T C00K C00X 108.81(19) . . ?
C00T C00K C00Y 107.2(2) . . ?
C00X C00K C00E 108.95(16) . . ?
C00X C00K C00Y 108.0(2) . . ?
C00Y C00K C00E 112.21(17) . . ?
C00C C00L H00L 119.9 . . ?
C00M C00L C00C 120.24(18) . . ?
C00M C00L H00L 119.9 . . ?
C00H C00M H00M 120.1 . . ?
C00L C00M C00H 119.75(17) . . ?
C00L C00M H00M 120.1 . . ?
C00F C00N H00B 110.1 . . ?
C00F C00N H00C 110.1 . . ?
C00F C00N C00S 108.18(17) . . ?
H00B C00N H00C 108.4 . . ?
C00S C00N H00B 110.1 . . ?
C00S C00N H00C 110.1 . . ?
C00E C00O H00O 118.2 . . ?
C00E C00O C00Q 123.58(18) . . ?
C00Q C00O H00O 118.2 . . ?
C00I C00P H00D 109.5 . . ?
C00I C00P H00E 109.5 . . ?
C00I C00P C00U 110.51(18) . . ?
H00D C00P H00E 108.1 . . ?
C00U C00P H00D 109.5 . . ?
C00U C00P H00E 109.5 . . ?
C00A C00Q C00O 119.67(17) . . ?
C00A C00Q H00Q 120.2 . . ?
C00O C00Q H00Q 120.2 . . ?
C00J C00R H00J 109.5 . . ?
C00J C00R H00K 109.5 . . ?
C00J C00R H00N 109.5 . . ?
H00J C00R H00K 109.5 . . ?
H00J C00R H00N 109.5 . . ?
H00K C00R H00N 109.5 . . ?
C00N C00S H00P 109.3 . . ?
C00N C00S H00R 109.3 . . ?
H00P C00S H00R 108.0 . . ?
C00U C00S C00N 111.66(18) . . ?
C00U C00S H00P 109.3 . . ?
C00U C00S H00R 109.3 . . ?
C00K C00T H00S 109.5 . . ?
C00K C00T H00T 109.5 . . ?
C00K C00T H00U 109.5 . . ?
H00S C00T H00T 109.5 . . ?
H00S C00T H00U 109.5 . . ?
H00T C00T H00U 109.5 . . ?
C00P C00U H00V 109.1 . . ?
C00P C00U H00W 109.1 . . ?
C00S C00U C00P 112.66(18) . . ?
C00S C00U H00V 109.1 . . ?
C00S C00U H00W 109.1 . . ?
H00V C00U H00W 107.8 . . ?
C00J C00V H00X 109.5 . . ?
C00J C00V H00Y 109.5 . . ?
C00J C00V H 109.5 . . ?
H00X C00V H00Y 109.5 . . ?
H00X C00V H 109.5 . . ?
H00Y C00V H 109.5 . . ?
C00J C00W H00Z 109.5 . . ?
C00J C00W HA 109.5 . . ?
C00J C00W HB 109.5 . . ?
H00Z C00W HA 109.5 . . ?
H00Z C00W HB 109.5 . . ?
HA C00W HB 109.5 . . ?
C00K C00X H00 109.5 . . ?
C00K C00X HC 109.5 . . ?
C00K C00X HD 109.5 . . ?
H00 C00X HC 109.5 . . ?
H00 C00X HD 109.5 . . ?
HC C00X HD 109.5 . . ?
C00K C00Y H1 109.5 . . ?
C00K C00Y HE 109.5 . . ?
C00K C00Y HF 109.5 . . ?
H1 C00Y HE 109.5 . . ?
H1 C00Y HF 109.5 . . ?
HE C00Y HF 109.5 . . ?

loop_
_geom_bond_atom_site_label_1
_geom_bond_atom_site_label_2
_geom_bond_distance
_geom_bond_site_symmetry_2
_geom_bond_publ_flag
Cr01 O002 1.9146(12) . ?
Cr01 O003 1.8961(12) . ?
Cr01 N004 2.0079(14) . ?
Cr01 N005 2.0310(14) . ?
Cr01 N006 1.5492(17) . ?
O002 C007 1.316(2) . ?
O003 C00B 1.317(2) . ?
N004 C00F 1.476(2) . ?
N004 C00G 1.281(2) . ?
N005 C009 1.286(2) . ?
N005 C00I 1.494(2) . ?
C007 C008 1.416(2) . ?
C007 C00E 1.428(2) . ?
C008 C009 1.436(2) . ?
C008 C00A 1.408(2) . ?
C009 H009 0.9300 . ?
C00A H00A 0.9300 . ?
C00A C00Q 1.370(3) . ?
C00B C00C 1.420(2) . ?
C00B C00D 1.425(2) . ?
C00C C00G 1.438(3) . ?
C00C C00L 1.405(2) . ?
C00D C00H 1.386(3) . ?
C00D C00J 1.531(3) . ?
C00E C00K 1.533(3) . ?
C00E C00O 1.385(3) . ?
C00F H00F 0.9800 . ?
C00F C00I 1.518(3) . ?
C00F C00N 1.517(2) . ?
C00G H00G 0.9300 . ?
C00H H00H 0.9300 . ?
C00H C00M 1.387(3) . ?
C00I H00I 0.9800 . ?
C00I C00P 1.520(3) . ?
C00J C00R 1.539(3) . ?
C00J C00V 1.535(3) . ?
C00J C00W 1.533(3) . ?
C00K C00T 1.526(3) . ?
C00K C00X 1.528(3) . ?
C00K C00Y 1.529(3) . ?
C00L H00L 0.9300 . ?
C00L C00M 1.360(3) . ?
C00M H00M 0.9300 . ?
C00N H00B 0.9700 . ?
C00N H00C 0.9700 . ?
C00N C00S 1.529(3) . ?
C00O H00O 0.9300 . ?
C00O C00Q 1.389(3) . ?
C00P H00D 0.9700 . ?
C00P H00E 0.9700 . ?
C00P C00U 1.530(3) . ?
C00Q H00Q 0.9300 . ?
C00R H00J 0.9600 . ?
C00R H00K 0.9600 . ?
C00R H00N 0.9600 . ?
C00S H00P 0.9700 . ?
C00S H00R 0.9700 . ?
C00S C00U 1.505(3) . ?
C00T H00S 0.9600 . ?
C00T H00T 0.9600 . ?
C00T H00U 0.9600 . ?
C00U H00V 0.9700 . ?
C00U H00W 0.9700 . ?
C00V H00X 0.9600 . ?
C00V H00Y 0.9600 . ?
C00V H 0.9600 . ?
C00W H00Z 0.9600 . ?
C00W HA 0.9600 . ?
C00W HB 0.9600 . ?
C00X H00 0.9600 . ?
C00X HC 0.9600 . ?
C00X HD 0.9600 . ?
C00Y H1 0.9600 . ?
C00Y HE 0.9600 . ?
C00Y HF 0.9600 . ?

loop_
_geom_torsion_atom_site_label_1
_geom_torsion_atom_site_label_2
_geom_torsion_atom_site_label_3
_geom_torsion_atom_site_label_4
_geom_torsion
_geom_torsion_site_symmetry_1
_geom_torsion_site_symmetry_2
_geom_torsion_site_symmetry_3
_geom_torsion_site_symmetry_4
_geom_torsion_publ_flag
Cr01 O002 C007 C008 -34.8(2) . . . . ?
Cr01 O002 C007 C00E 147.13(13) . . . . ?
Cr01 O003 C00B C00C 12.1(3) . . . . ?
Cr01 O003 C00B C00D -169.67(13) . . . . ?
Cr01 N004 C00F C00I 52.10(15) . . . . ?
Cr01 N004 C00F C00N 178.78(13) . . . . ?
Cr01 N004 C00G C00C -2.5(3) . . . . ?
Cr01 N005 C009 C008 -10.7(2) . . . . ?
Cr01 N005 C00I C00F 20.38(17) . . . . ?
Cr01 N005 C00I C00P 142.40(14) . . . . ?
O002 Cr01 O003 C00B -169.81(16) . . . . ?
O002 C007 C008 C009 10.6(2) . . . . ?
O002 C007 C008 C00A -171.52(15) . . . . ?
O002 C007 C00E C00K -8.6(2) . . . . ?
O002 C007 C00E C00O 173.64(16) . . . . ?
O003 C00B C00C C00G -1.8(3) . . . . ?
O003 C00B C00C C00L 177.14(16) . . . . ?
O003 C00B C00D C00H -176.69(16) . . . . ?
O003 C00B C00D C00J 3.7(3) . . . . ?
N004 Cr01 O003 C00B -13.02(16) . . . . ?
N004 C00F C00I N005 -45.34(17) . . . . ?
N004 C00F C00I C00P -170.61(15) . . . . ?
N004 C00F C00N C00S 177.00(16) . . . . ?
N005 Cr01 O003 C00B -84.55(18) . . . . ?
N005 C00I C00P C00U -174.62(17) . . . . ?
N006 Cr01 O003 C00B 85.35(17) . . . . ?
C007 C008 C009 N005 12.2(3) . . . . ?
C007 C008 C00A C00Q -4.0(3) . . . . ?
C007 C00E C00K C00T 60.0(2) . . . . ?
C007 C00E C00K C00X -60.1(2) . . . . ?
C007 C00E C00K C00Y -179.7(2) . . . . ?
C007 C00E C00O C00Q -0.1(3) . . . . ?
C008 C007 C00E C00K 173.31(16) . . . . ?
C008 C007 C00E C00O -4.5(2) . . . . ?
C008 C00A C00Q C00O -0.5(3) . . . . ?
C009 N005 C00I C00F -168.00(15) . . . . ?
C009 N005 C00I C00P -46.0(2) . . . . ?
C009 C008 C00A C00Q 173.94(17) . . . . ?
C00A C008 C009 N005 -165.69(17) . . . . ?
C00B C00C C00G N004 -2.5(3) . . . . ?
C00B C00C C00L C00M -0.1(3) . . . . ?
C00B C00D C00H C00M -1.0(3) . . . . ?
C00B C00D C00J C00R 57.2(2) . . . . ?
C00B C00D C00J C00V 176.57(18) . . . . ?
C00B C00D C00J C00W -64.8(2) . . . . ?
C00C C00B C00D C00H 1.6(2) . . . . ?
C00C C00B C00D C00J -178.04(16) . . . . ?
C00C C00L C00M C00H 0.7(3) . . . . ?
C00D C00B C00C C00G -179.99(16) . . . . ?
C00D C00B C00C C00L -1.1(3) . . . . ?
C00D C00H C00M C00L -0.2(3) . . . . ?
C00E C007 C008 C009 -171.29(15) . . . . ?
C00E C007 C008 C00A 6.6(2) . . . . ?
C00E C00O C00Q C00A 2.6(3) . . . . ?
C00F N004 C00G C00C -178.94(16) . . . . ?
C00F C00I C00P C00U -54.5(2) . . . . ?
C00F C00N C00S C00U 56.4(2) . . . . ?
C00G N004 C00F C00I -130.91(17) . . . . ?
C00G N004 C00F C00N -4.2(3) . . . . ?
C00G C00C C00L C00M 178.87(18) . . . . ?
C00H C00D C00J C00R -122.36(19) . . . . ?
C00H C00D C00J C00V -3.0(3) . . . . ?
C00H C00D C00J C00W 115.7(2) . . . . ?
C00I N005 C009 C008 178.56(15) . . . . ?
C00I C00F C00N C00S -59.3(2) . . . . ?
C00I C00P C00U C00S 53.6(3) . . . . ?
C00J C00D C00H C00M 178.61(18) . . . . ?
C00K C00E C00O C00Q -177.81(19) . . . . ?
C00L C00C C00G N004 178.57(17) . . . . ?
C00N C00F C00I N005 -175.30(15) . . . . ?
C00N C00F C00I C00P 59.4(2) . . . . ?
C00N C00S C00U C00P -55.0(3) . . . . ?
C00O C00E C00K C00T -122.3(2) . . . . ?
C00O C00E C00K C00X 117.5(2) . . . . ?
C00O C00E C00K C00Y -2.0(3) . . . . ?
